data_7123885
loop_
_publ_author_name
'Li, Jiapeng'
'Yin, Jianhao'
'Wang, Gao-Xiang'
'Yin, Zhu-Bao'
'Zhang, Wen-Xiong'
'Xi, Zhenfeng'

_publ_section_title
;
 Synthesis and reactivity of asymmetric Cr(I) dinitrogen complexes
 supported by cyclopentadienyl-phosphine ligands
;
_journal_name_full 'Chemical Communications'
_journal_paper_doi 10.1039/C9CC02960E
_journal_year 2019
_chemical_formula_moiety 'C52 H80 Cr2 N4 P2'
_chemical_formula_sum 'C52 H80 Cr2 N4 P2'
_chemical_formula_weight 927.14
_space_group_crystal_system triclinic
_space_group_IT_number 2
_space_group_name_Hall '-P 1'
_space_group_name_H-M_alt 'P -1'
_symmetry_space_group_name_Hall '-P 1'
_symmetry_space_group_name_H-M 'P -1'
_atom_sites_solution_hydrogens geom
_atom_sites_solution_primary dual
_audit_creation_date 2018-04-02
_audit_creation_method
;
Olex2 1.2
(compiled 2017.08.10 svn.r3458 for OlexSys, GUI svn.r5381)
;
_audit_update_record
;
2018-08-08 deposited with the CCDC.    2019-07-17 downloaded from the CCDC.
;
_cell_angle_alpha 95.386(2)
_cell_angle_beta 98.078(2)
_cell_angle_gamma 95.760(2)
_cell_formula_units_Z 2
_cell_length_a 11.0838(3)
_cell_length_b 13.0546(3)
_cell_length_c 18.0075(4)
_cell_measurement_reflns_used 16464
_cell_measurement_temperature 180.00(10)
_cell_measurement_theta_max 30.0280
_cell_measurement_theta_min 3.7640
_cell_volume 2551.25(11)
_computing_cell_refinement 'CrysAlisPro 1.171.39.33c (Rigaku OD, 2017)'
_computing_data_collection 'CrysAlisPro 1.171.39.33c (Rigaku OD, 2017)'
_computing_data_reduction 'CrysAlisPro 1.171.39.33c (Rigaku OD, 2017)'
_computing_molecular_graphics 'Olex2 (Dolomanov et al., 2009)'
_computing_publication_material 'Olex2 (Dolomanov et al., 2009)'
_computing_structure_refinement 'ShelXL (Sheldrick, 2015)'
_computing_structure_solution 'ShelXT (Sheldrick, 2015)'
_diffrn_ambient_environment N~2~
_diffrn_ambient_temperature 180.00(10)
_diffrn_detector 'CCD plate'
_diffrn_measured_fraction_theta_full 0.997
_diffrn_measured_fraction_theta_max 0.996
_diffrn_measurement_details
;
List of Runs (angles in degrees, time in seconds):

  # Type    Start    End  Width  t~exp~   \w     \q     \k     \f   Frames
#--------------------------------------------------------------------------
  1  \w     60.00  86.00   0.50    3.89    --   -1.60  19.00-150.00   52
  2  \w    -45.00   8.00   0.50    3.89    --   -1.60 -77.00  30.00  106
  3  \w     -3.00  31.00   0.50    3.89    --   -1.60 -82.00   0.00   68
  4  \w    -91.00 -45.00   0.50    3.89    --   -1.60 -57.00 -90.00   92
  5  \w    -27.00  11.00   0.50    3.89    --   -1.60 -57.00 -90.00   76
  6  \w    -11.00  70.00   0.50    3.89    --    1.90  57.00-120.00  162
  7  \w     -7.00  75.00   0.50    3.89    --    1.90  38.00 150.00  164
  8  \w    -20.00  46.00   0.50    3.89    --    1.90  57.00  60.00  132
  9  \w    -10.00  61.00   0.50    3.89    --    1.90  19.00  30.00  142
;
_diffrn_measurement_device 'four-circle diffractometer'
_diffrn_measurement_device_type 'XtaLAB AFC12 (RINC): Kappa single'
_diffrn_measurement_method '\w scans'
_diffrn_orient_matrix_type 'CrysAlisPro convention (1999,Acta A55,543-557)'
_diffrn_orient_matrix_UB_11 -0.0251911000
_diffrn_orient_matrix_UB_12 0.0461564000
_diffrn_orient_matrix_UB_13 -0.0084310000
_diffrn_orient_matrix_UB_21 -0.0528370000
_diffrn_orient_matrix_UB_22 -0.0164273000
_diffrn_orient_matrix_UB_23 0.0158091000
_diffrn_orient_matrix_UB_31 0.0284191000
_diffrn_orient_matrix_UB_32 0.0248622000
_diffrn_orient_matrix_UB_33 0.0357909000
_diffrn_radiation_monochromator mirror
_diffrn_radiation_probe x-ray
_diffrn_radiation_type MoK\a
_diffrn_radiation_wavelength 0.71073
_diffrn_reflns_av_R_equivalents 0.0316
_diffrn_reflns_av_unetI/netI 0.0274
_diffrn_reflns_Laue_measured_fraction_full 0.997
_diffrn_reflns_Laue_measured_fraction_max 0.996
_diffrn_reflns_limit_h_max 14
_diffrn_reflns_limit_h_min -14
_diffrn_reflns_limit_k_max 16
_diffrn_reflns_limit_k_min -16
_diffrn_reflns_limit_l_max 23
_diffrn_reflns_limit_l_min -23
_diffrn_reflns_number 48986
_diffrn_reflns_point_group_measured_fraction_full 0.997
_diffrn_reflns_point_group_measured_fraction_max 0.996
_diffrn_reflns_theta_full 25.242
_diffrn_reflns_theta_max 27.483
_diffrn_reflns_theta_min 3.632
_diffrn_source 'Rotating-anode X-ray tube'
_diffrn_source_type 'Rigaku (Mo) X-ray Source'
_exptl_absorpt_coefficient_mu 0.526
_exptl_absorpt_correction_T_max 1.00000
_exptl_absorpt_correction_T_min 0.94016
_exptl_absorpt_correction_type multi-scan
_exptl_absorpt_process_details
;
CrysAlisPro 1.171.39.33c (Rigaku Oxford Diffraction, 2017)
Empirical absorption correction using spherical harmonics,
 implemented in SCALE3 ABSPACK scaling algorithm.
;
_exptl_crystal_colour 'clear dark red'
_exptl_crystal_colour_lustre clear
_exptl_crystal_colour_modifier dark
_exptl_crystal_colour_primary red
_exptl_crystal_density_diffrn 1.207
_exptl_crystal_description block
_exptl_crystal_F_000 996
_exptl_crystal_size_max 0.1
_exptl_crystal_size_mid 0.1
_exptl_crystal_size_min 0.1
_refine_diff_density_max 0.334
_refine_diff_density_min -0.272
_refine_diff_density_rms 0.045
_refine_ls_extinction_method none
_refine_ls_goodness_of_fit_ref 1.018
_refine_ls_hydrogen_treatment constr
_refine_ls_matrix_type full
_refine_ls_number_parameters 557
_refine_ls_number_reflns 11667
_refine_ls_number_restraints 0
_refine_ls_restrained_S_all 1.018
_refine_ls_R_factor_all 0.0388
_refine_ls_R_factor_gt 0.0313
_refine_ls_shift/su_max 0.001
_refine_ls_shift/su_mean 0.000
_refine_ls_structure_factor_coef Fsqd
_refine_ls_weighting_details 'w=1/[\s^2^(Fo^2^)+(0.0334P)^2^+1.2647P] where P=(Fo^2^+2Fc^2^)/3'
_refine_ls_weighting_scheme calc
_refine_ls_wR_factor_gt 0.0764
_refine_ls_wR_factor_ref 0.0793
_reflns_Friedel_coverage 0.000
_reflns_number_gt 10055
_reflns_number_total 11667
_reflns_threshold_expression 'I > 2\s(I)'
_cod_data_source_file c9cc02960e2.cif
_cod_data_source_block exp_1348
_cod_original_cell_volume 2551.24(11)
_cod_database_code 7123885
_shelx_shelxl_version_number 2017/1
_chemical_oxdiff_formula 'Cr Cl C H P N'
_shelx_space_group_comment
;
The symmetry employed for this shelxl refinement is uniquely defined
by the following loop, which should always be used as a source of
symmetry information in preference to the above space-group names.
They are only intended as comments.
;
_shelx_estimated_absorpt_t_max 0.949
_shelx_estimated_absorpt_t_min 0.949
_reflns_odcompleteness_completeness 99.65
_reflns_odcompleteness_iscentric 1
_reflns_odcompleteness_theta 27.42
_olex2_refinement_description
;
1. Fixed Uiso
 At 1.2 times of:
  All C(H) groups, All C(H,H) groups
 At 1.5 times of:
  All C(H,H,H) groups
2.a Ternary CH refined with riding coordinates:
 C14(H14), C17(H17), C40(H40), C43(H43)
2.b Secondary CH2 refined with riding coordinates:
 C7(H7A,H7B), C19(H19A,H19B), C21(H21A,H21B), C23(H23A,H23B), C25(H25A,H25B),
 C33(H33A,H33B), C45(H45A,H45B), C47(H47A,H47B), C49(H49A,H49B), C51(H51A,H51B)
2.c Aromatic/amide H refined with riding coordinates:
 C2(H2), C3(H3), C4(H4), C5(H5), C28(H28), C29(H29), C30(H30), C31(H31)
2.d Idealised Me refined as rotating group:
 C13(H13A,H13B,H13C), C15(H15A,H15B,H15C), C16(H16A,H16B,H16C), C18(H18A,H18B,
 H18C), C20(H20A,H20B,H20C), C22(H22A,H22B,H22C), C24(H24A,H24B,H24C), C26(H26A,
 H26B,H26C), C39(H39A,H39B,H39C), C41(H41A,H41B,H41C), C42(H42A,H42B,H42C),
 C44(H44A,H44B,H44C), C46(H46A,H46B,H46C), C48(H48A,H48B,H48C), C50(H50A,H50B,
 H50C), C52(H52A,H52B,H52C)
;
_olex2_submission_special_instructions 'No special instructions were received'
_oxdiff_exptl_absorpt_empirical_details
;
Empirical correction (ABSPACK) includes:
- Absorption correction using spherical harmonics
- Frame scaling
;
_oxdiff_exptl_absorpt_empirical_full_max 1.272
_oxdiff_exptl_absorpt_empirical_full_min 0.786

loop_
_space_group_symop_operation_xyz
'x, y, z'
'-x, -y, -z'

loop_
_atom_site_label
_atom_site_type_symbol
_atom_site_fract_x
_atom_site_fract_y
_atom_site_fract_z
_atom_site_U_iso_or_equiv
_atom_site_adp_type
_atom_site_occupancy
_atom_site_site_symmetry_order
_atom_site_calc_flag
_atom_site_refinement_flags_posn
Cr1 Cr 0.58290(2) 0.44279(2) 0.24968(2) 0.01958(6) Uani 1 1 d .
Cr2 Cr 0.71946(2) 0.11438(2) 0.30730(2) 0.01768(6) Uani 1 1 d .
P1 P 0.38051(3) 0.36667(3) 0.19547(2) 0.02092(8) Uani 1 1 d .
P2 P 0.77577(3) 0.06092(3) 0.19258(2) 0.02055(8) Uani 1 1 d .
N1 N 0.64419(11) 0.31652(9) 0.26961(7) 0.0234(2) Uani 1 1 d .
N2 N 0.67114(10) 0.23287(9) 0.27969(7) 0.0198(2) Uani 1 1 d .
N3 N 0.55943(11) 0.04599(9) 0.29168(7) 0.0239(3) Uani 1 1 d .
N4 N 0.46274(12) 0.00882(11) 0.28920(9) 0.0356(3) Uani 1 1 d .
C1 C 0.28809(13) 0.45292(11) 0.14191(8) 0.0229(3) Uani 1 1 d .
C2 C 0.15986(14) 0.43200(13) 0.13272(9) 0.0289(3) Uani 1 1 d .
H2 H 0.125185 0.372738 0.150178 0.035 Uiso 1 1 calc R
C3 C 0.08332(14) 0.49732(14) 0.09831(10) 0.0356(4) Uani 1 1 d .
H3 H -0.001385 0.481269 0.092334 0.043 Uiso 1 1 calc R
C4 C 0.13346(15) 0.58598(14) 0.07305(10) 0.0356(4) Uani 1 1 d .
H4 H 0.082850 0.631032 0.051062 0.043 Uiso 1 1 calc R
C5 C 0.25975(15) 0.60763(13) 0.08062(10) 0.0304(3) Uani 1 1 d .
H5 H 0.292755 0.667283 0.062876 0.036 Uiso 1 1 calc R
C6 C 0.33941(13) 0.54255(11) 0.11416(8) 0.0227(3) Uani 1 1 d .
C7 C 0.47549(13) 0.57318(12) 0.11347(8) 0.0244(3) Uani 1 1 d .
H7A H 0.501758 0.524414 0.076693 0.029 Uiso 1 1 calc R
H7B H 0.483797 0.640529 0.094900 0.029 Uiso 1 1 calc R
C8 C 0.56467(13) 0.57908(10) 0.18543(8) 0.0200(3) Uani 1 1 d .
C9 C 0.54705(13) 0.61088(11) 0.26167(8) 0.0228(3) Uani 1 1 d .
C10 C 0.65888(14) 0.60614(11) 0.30960(9) 0.0262(3) Uani 1 1 d .
C11 C 0.74528(14) 0.56898(11) 0.26406(9) 0.0260(3) Uani 1 1 d .
C12 C 0.68853(13) 0.55638(11) 0.18711(8) 0.0223(3) Uani 1 1 d .
C13 C 0.46228(17) 0.28089(14) 0.06808(10) 0.0379(4) Uani 1 1 d .
H13A H 0.422525 0.329658 0.039327 0.057 Uiso 1 1 calc GR
H13B H 0.469848 0.220365 0.035187 0.057 Uiso 1 1 calc GR
H13C H 0.542348 0.311886 0.091685 0.057 Uiso 1 1 calc GR
C14 C 0.38586(15) 0.25019(12) 0.12879(9) 0.0305(3) Uani 1 1 d .
H14 H 0.430639 0.202064 0.157535 0.037 Uiso 1 1 calc R
C15 C 0.26141(19) 0.19127(15) 0.09366(12) 0.0468(5) Uani 1 1 d .
H15A H 0.216563 0.171626 0.132985 0.070 Uiso 1 1 calc GR
H15B H 0.273912 0.130312 0.062827 0.070 Uiso 1 1 calc GR
H15C H 0.215724 0.234930 0.063155 0.070 Uiso 1 1 calc GR
C16 C 0.25415(19) 0.41047(15) 0.31692(11) 0.0419(4) Uani 1 1 d .
H16A H 0.328903 0.448181 0.343615 0.063 Uiso 1 1 calc GR
H16B H 0.205252 0.384196 0.352436 0.063 Uiso 1 1 calc GR
H16C H 0.209381 0.455718 0.287391 0.063 Uiso 1 1 calc GR
C17 C 0.28424(14) 0.32032(12) 0.26497(9) 0.0287(3) Uani 1 1 d .
H17 H 0.207319 0.283221 0.237442 0.034 Uiso 1 1 calc R
C18 C 0.35196(18) 0.24514(16) 0.31110(12) 0.0448(5) Uani 1 1 d .
H18A H 0.364633 0.186287 0.278151 0.067 Uiso 1 1 calc GR
H18B H 0.303890 0.222566 0.348165 0.067 Uiso 1 1 calc GR
H18C H 0.429841 0.279419 0.335920 0.067 Uiso 1 1 calc GR
C19 C 0.43325(15) 0.64869(12) 0.28656(9) 0.0288(3) Uani 1 1 d .
H19A H 0.434803 0.641227 0.339760 0.035 Uiso 1 1 calc R
H19B H 0.361737 0.605396 0.258992 0.035 Uiso 1 1 calc R
C20 C 0.42088(19) 0.76099(14) 0.27414(13) 0.0456(5) Uani 1 1 d .
H20A H 0.416750 0.768652 0.221373 0.068 Uiso 1 1 calc GR
H20B H 0.490643 0.804545 0.301962 0.068 Uiso 1 1 calc GR
H20C H 0.347421 0.780695 0.291255 0.068 Uiso 1 1 calc GR
C21 C 0.74793(14) 0.52619(12) 0.11944(9) 0.0287(3) Uani 1 1 d .
H21A H 0.689363 0.479700 0.083330 0.034 Uiso 1 1 calc R
H21B H 0.816907 0.488889 0.135083 0.034 Uiso 1 1 calc R
C22 C 0.79294(16) 0.61897(14) 0.08088(10) 0.0338(4) Uani 1 1 d .
H22A H 0.824444 0.594981 0.036174 0.051 Uiso 1 1 calc GR
H22B H 0.856700 0.661994 0.114743 0.051 Uiso 1 1 calc GR
H22C H 0.725985 0.658272 0.067470 0.051 Uiso 1 1 calc GR
C23 C 0.87642(15) 0.55330(14) 0.29230(11) 0.0356(4) Uani 1 1 d .
H23A H 0.894835 0.489104 0.266965 0.043 Uiso 1 1 calc R
H23B H 0.884399 0.546263 0.345861 0.043 Uiso 1 1 calc R
C24 C 0.97027(16) 0.64110(15) 0.27971(12) 0.0432(4) Uani 1 1 d .
H24A H 0.973494 0.640728 0.226693 0.065 Uiso 1 1 calc GR
H24B H 1.049572 0.631752 0.305589 0.065 Uiso 1 1 calc GR
H24C H 0.946873 0.706108 0.298930 0.065 Uiso 1 1 calc GR
C25 C 0.68273(18) 0.63645(14) 0.39397(10) 0.0379(4) Uani 1 1 d .
H25A H 0.636941 0.693939 0.405512 0.045 Uiso 1 1 calc R
H25B H 0.769182 0.660795 0.408648 0.045 Uiso 1 1 calc R
C26 C 0.6490(2) 0.55073(18) 0.44157(11) 0.0540(5) Uani 1 1 d .
H26A H 0.563016 0.527251 0.428777 0.081 Uiso 1 1 calc GR
H26B H 0.667135 0.576796 0.494040 0.081 Uiso 1 1 calc GR
H26C H 0.695535 0.494043 0.431926 0.081 Uiso 1 1 calc GR
C27 C 0.92757(14) 0.01106(11) 0.19433(8) 0.0244(3) Uani 1 1 d .
C28 C 0.94859(17) -0.05893(14) 0.13451(10) 0.0344(4) Uani 1 1 d .
H28 H 0.886163 -0.078486 0.093954 0.041 Uiso 1 1 calc R
C29 C 1.05938(19) -0.09980(16) 0.13399(11) 0.0444(5) Uani 1 1 d .
H29 H 1.070132 -0.146443 0.093797 0.053 Uiso 1 1 calc R
C30 C 1.15320(18) -0.07107(16) 0.19312(11) 0.0443(5) Uani 1 1 d .
H30 H 1.227926 -0.097684 0.192991 0.053 Uiso 1 1 calc R
C31 C 1.13544(15) -0.00219(14) 0.25284(10) 0.0343(4) Uani 1 1 d .
H31 H 1.199123 0.016818 0.292748 0.041 Uiso 1 1 calc R
C32 C 1.02409(13) 0.03973(12) 0.25485(9) 0.0247(3) Uani 1 1 d .
C33 C 1.01951(13) 0.11755(12) 0.32261(8) 0.0241(3) Uani 1 1 d .
H33A H 1.089027 0.111234 0.360466 0.029 Uiso 1 1 calc R
H33B H 1.031561 0.186343 0.306732 0.029 Uiso 1 1 calc R
C34 C 0.90651(12) 0.11142(11) 0.36038(8) 0.0196(3) Uani 1 1 d .
C35 C 0.85992(13) 0.19934(11) 0.39429(8) 0.0218(3) Uani 1 1 d .
C36 C 0.75763(13) 0.16319(12) 0.42933(8) 0.0247(3) Uani 1 1 d .
C37 C 0.74381(13) 0.05277(12) 0.41863(8) 0.0243(3) Uani 1 1 d .
C38 C 0.83543(13) 0.01947(11) 0.37641(8) 0.0214(3) Uani 1 1 d .
C39 C 0.88784(16) 0.25236(13) 0.16538(11) 0.0370(4) Uani 1 1 d .
H39A H 0.871091 0.276699 0.214451 0.055 Uiso 1 1 calc GR
H39B H 0.888659 0.308418 0.134484 0.055 Uiso 1 1 calc GR
H39C H 0.966275 0.226407 0.170154 0.055 Uiso 1 1 calc GR
C40 C 0.78830(15) 0.16567(13) 0.12882(9) 0.0294(3) Uani 1 1 d .
H40 H 0.710432 0.195756 0.125093 0.035 Uiso 1 1 calc R
C41 C 0.8073(2) 0.13236(17) 0.04788(10) 0.0487(5) Uani 1 1 d .
H41A H 0.884690 0.105051 0.048567 0.073 Uiso 1 1 calc GR
H41B H 0.806832 0.191110 0.019572 0.073 Uiso 1 1 calc GR
H41C H 0.742415 0.080031 0.024755 0.073 Uiso 1 1 calc GR
C42 C 0.54560(17) -0.00740(17) 0.10746(11) 0.0444(5) Uani 1 1 d .
H42A H 0.511623 0.011924 0.152223 0.067 Uiso 1 1 calc GR
H42B H 0.492072 -0.062664 0.076997 0.067 Uiso 1 1 calc GR
H42C H 0.554057 0.051178 0.079341 0.067 Uiso 1 1 calc GR
C43 C 0.67184(15) -0.04358(13) 0.12950(9) 0.0322(3) Uani 1 1 d .
H43 H 0.707754 -0.058703 0.083529 0.039 Uiso 1 1 calc R
C44 C 0.66212(18) -0.14141(14) 0.16953(12) 0.0428(4) Uani 1 1 d .
H44A H 0.740678 -0.167002 0.176869 0.064 Uiso 1 1 calc GR
H44B H 0.603234 -0.193174 0.139304 0.064 Uiso 1 1 calc GR
H44C H 0.636337 -0.125575 0.217607 0.064 Uiso 1 1 calc GR
C45 C 0.67860(17) 0.23115(16) 0.46894(11) 0.0404(4) Uani 1 1 d .
H45A H 0.600338 0.191387 0.470364 0.048 Uiso 1 1 calc R
H45B H 0.662873 0.288569 0.439847 0.048 Uiso 1 1 calc R
C46 C 0.7352(3) 0.2738(3) 0.54866(14) 0.0876(10) Uani 1 1 d .
H46A H 0.814123 0.311144 0.548064 0.131 Uiso 1 1 calc GR
H46B H 0.744360 0.217721 0.579094 0.131 Uiso 1 1 calc GR
H46C H 0.682868 0.319642 0.569388 0.131 Uiso 1 1 calc GR
C47 C 0.91047(14) 0.31085(12) 0.39445(9) 0.0281(3) Uani 1 1 d .
H47A H 0.845832 0.354380 0.400641 0.034 Uiso 1 1 calc R
H47B H 0.936269 0.320225 0.346004 0.034 Uiso 1 1 calc R
C48 C 1.01920(18) 0.34606(14) 0.45700(11) 0.0414(4) Uani 1 1 d .
H48A H 1.083019 0.302523 0.451797 0.062 Uiso 1 1 calc GR
H48B H 0.993034 0.341225 0.505287 0.062 Uiso 1 1 calc GR
H48C H 1.049735 0.416528 0.453157 0.062 Uiso 1 1 calc GR
C49 C 0.64940(15) -0.01799(14) 0.44769(10) 0.0342(4) Uani 1 1 d .
H49A H 0.627197 -0.080059 0.412371 0.041 Uiso 1 1 calc R
H49B H 0.576210 0.016444 0.449978 0.041 Uiso 1 1 calc R
C50 C 0.6937(2) -0.0489(2) 0.52535(13) 0.0651(7) Uani 1 1 d .
H50A H 0.764424 -0.085370 0.523150 0.098 Uiso 1 1 calc GR
H50B H 0.629676 -0.093006 0.541138 0.098 Uiso 1 1 calc GR
H50C H 0.715127 0.012064 0.560791 0.098 Uiso 1 1 calc GR
C51 C 0.86458(15) -0.09057(11) 0.36266(9) 0.0274(3) Uani 1 1 d .
H51A H 0.885799 -0.102259 0.312339 0.033 Uiso 1 1 calc R
H51B H 0.792288 -0.137803 0.365227 0.033 Uiso 1 1 calc R
C52 C 0.97055(19) -0.11374(15) 0.42025(12) 0.0454(5) Uani 1 1 d .
H52A H 0.984563 -0.184828 0.410633 0.068 Uiso 1 1 calc GR
H52B H 0.950307 -0.101444 0.470192 0.068 Uiso 1 1 calc GR
H52C H 1.043364 -0.069516 0.416125 0.068 Uiso 1 1 calc GR

loop_
_atom_site_aniso_label
_atom_site_aniso_U_11
_atom_site_aniso_U_22
_atom_site_aniso_U_33
_atom_site_aniso_U_23
_atom_site_aniso_U_13
_atom_site_aniso_U_12
Cr1 0.01778(11) 0.01737(11) 0.02438(12) 0.00608(8) 0.00214(9) 0.00372(8)
Cr2 0.01619(11) 0.01763(11) 0.02015(11) 0.00585(8) 0.00217(8) 0.00381(8)
P1 0.01816(17) 0.01993(17) 0.02584(19) 0.00745(14) 0.00359(14) 0.00279(13)
P2 0.02100(17) 0.02117(17) 0.01988(17) 0.00438(13) 0.00220(13) 0.00365(13)
N1 0.0214(6) 0.0219(6) 0.0271(6) 0.0067(5) 0.0007(5) 0.0040(5)
N2 0.0171(5) 0.0213(6) 0.0208(6) 0.0042(5) 0.0012(4) 0.0022(4)
N3 0.0225(6) 0.0195(6) 0.0305(7) 0.0056(5) 0.0028(5) 0.0052(5)
N4 0.0231(7) 0.0290(7) 0.0538(9) 0.0070(6) 0.0031(6) 0.0007(5)
C1 0.0187(7) 0.0256(7) 0.0258(7) 0.0067(6) 0.0036(5) 0.0055(5)
C2 0.0199(7) 0.0338(8) 0.0350(8) 0.0116(7) 0.0061(6) 0.0025(6)
C3 0.0174(7) 0.0475(10) 0.0442(10) 0.0117(8) 0.0052(7) 0.0084(7)
C4 0.0271(8) 0.0389(9) 0.0441(10) 0.0141(8) 0.0021(7) 0.0156(7)
C5 0.0285(8) 0.0285(8) 0.0358(9) 0.0118(7) 0.0024(7) 0.0068(6)
C6 0.0201(7) 0.0250(7) 0.0238(7) 0.0052(6) 0.0032(5) 0.0042(5)
C7 0.0219(7) 0.0274(7) 0.0257(7) 0.0112(6) 0.0050(6) 0.0021(6)
C8 0.0195(6) 0.0171(6) 0.0251(7) 0.0071(5) 0.0058(5) 0.0027(5)
C9 0.0266(7) 0.0170(6) 0.0263(7) 0.0048(5) 0.0073(6) 0.0032(5)
C10 0.0294(8) 0.0210(7) 0.0272(8) 0.0037(6) 0.0025(6) -0.0001(6)
C11 0.0227(7) 0.0223(7) 0.0323(8) 0.0068(6) 0.0014(6) 0.0004(6)
C12 0.0196(7) 0.0199(7) 0.0289(7) 0.0061(6) 0.0055(6) 0.0034(5)
C13 0.0423(10) 0.0378(9) 0.0347(9) -0.0003(7) 0.0082(8) 0.0103(8)
C14 0.0341(8) 0.0231(7) 0.0339(8) 0.0016(6) 0.0023(7) 0.0059(6)
C15 0.0488(11) 0.0353(10) 0.0504(12) -0.0071(8) 0.0034(9) -0.0080(8)
C16 0.0493(11) 0.0435(10) 0.0389(10) 0.0130(8) 0.0223(8) 0.0046(8)
C17 0.0235(7) 0.0303(8) 0.0339(8) 0.0132(6) 0.0062(6) -0.0008(6)
C18 0.0397(10) 0.0465(11) 0.0564(12) 0.0343(9) 0.0146(9) 0.0077(8)
C19 0.0333(8) 0.0243(7) 0.0327(8) 0.0052(6) 0.0144(7) 0.0080(6)
C20 0.0507(11) 0.0303(9) 0.0656(13) 0.0138(9) 0.0272(10) 0.0184(8)
C21 0.0232(7) 0.0295(8) 0.0361(9) 0.0048(6) 0.0119(6) 0.0053(6)
C22 0.0315(8) 0.0403(9) 0.0339(9) 0.0129(7) 0.0117(7) 0.0076(7)
C23 0.0236(8) 0.0363(9) 0.0450(10) 0.0091(8) -0.0042(7) 0.0026(7)
C24 0.0261(8) 0.0465(11) 0.0519(11) 0.0026(9) -0.0029(8) -0.0048(7)
C25 0.0462(10) 0.0352(9) 0.0279(8) -0.0007(7) -0.0007(7) -0.0032(7)
C26 0.0745(15) 0.0558(13) 0.0286(9) 0.0096(9) 0.0040(9) -0.0068(11)
C27 0.0267(7) 0.0248(7) 0.0250(7) 0.0071(6) 0.0085(6) 0.0081(6)
C28 0.0395(9) 0.0380(9) 0.0281(8) 0.0021(7) 0.0093(7) 0.0124(7)
C29 0.0518(11) 0.0475(11) 0.0403(10) 0.0001(8) 0.0200(9) 0.0222(9)
C30 0.0388(10) 0.0547(12) 0.0477(11) 0.0096(9) 0.0177(8) 0.0264(9)
C31 0.0264(8) 0.0442(10) 0.0366(9) 0.0108(7) 0.0088(7) 0.0131(7)
C32 0.0231(7) 0.0272(7) 0.0274(8) 0.0105(6) 0.0088(6) 0.0064(6)
C33 0.0176(7) 0.0291(7) 0.0259(7) 0.0061(6) 0.0023(6) 0.0028(5)
C34 0.0170(6) 0.0236(7) 0.0188(6) 0.0057(5) 0.0003(5) 0.0048(5)
C35 0.0207(7) 0.0235(7) 0.0208(7) 0.0039(5) -0.0001(5) 0.0045(5)
C36 0.0233(7) 0.0320(8) 0.0201(7) 0.0044(6) 0.0038(6) 0.0077(6)
C37 0.0204(7) 0.0321(8) 0.0218(7) 0.0109(6) 0.0025(5) 0.0043(6)
C38 0.0202(7) 0.0231(7) 0.0220(7) 0.0090(5) 0.0011(5) 0.0044(5)
C39 0.0373(9) 0.0328(9) 0.0445(10) 0.0185(7) 0.0113(8) 0.0012(7)
C40 0.0322(8) 0.0337(8) 0.0262(8) 0.0132(6) 0.0067(6) 0.0096(6)
C41 0.0702(14) 0.0530(12) 0.0290(9) 0.0180(8) 0.0148(9) 0.0145(10)
C42 0.0340(9) 0.0569(12) 0.0356(10) -0.0058(8) -0.0078(8) 0.0006(8)
C43 0.0319(8) 0.0337(8) 0.0277(8) -0.0053(7) 0.0023(6) -0.0005(7)
C44 0.0460(11) 0.0277(9) 0.0515(11) -0.0058(8) 0.0102(9) -0.0063(7)
C45 0.0361(9) 0.0486(11) 0.0408(10) 0.0014(8) 0.0158(8) 0.0156(8)
C46 0.0842(19) 0.142(3) 0.0408(13) -0.0214(15) 0.0168(13) 0.0529(19)
C47 0.0302(8) 0.0234(7) 0.0293(8) 0.0011(6) 0.0006(6) 0.0040(6)
C48 0.0449(10) 0.0366(9) 0.0363(10) -0.0010(7) -0.0036(8) -0.0075(8)
C49 0.0249(8) 0.0456(10) 0.0363(9) 0.0208(8) 0.0084(7) 0.0035(7)
C50 0.0393(11) 0.108(2) 0.0547(13) 0.0548(14) 0.0067(10) -0.0024(12)
C51 0.0308(8) 0.0221(7) 0.0302(8) 0.0093(6) 0.0025(6) 0.0052(6)
C52 0.0535(12) 0.0343(9) 0.0480(11) 0.0076(8) -0.0073(9) 0.0220(8)

loop_
_atom_type_symbol
_atom_type_description
_atom_type_scat_dispersion_real
_atom_type_scat_dispersion_imag
_atom_type_scat_source
C C 0.0033 0.0016 'International Tables Vol C Tables 4.2.6.8 and 6.1.1.4'
H H 0.0000 0.0000 'International Tables Vol C Tables 4.2.6.8 and 6.1.1.4'
Cr Cr 0.3209 0.6236 'International Tables Vol C Tables 4.2.6.8 and 6.1.1.4'
N N 0.0061 0.0033 'International Tables Vol C Tables 4.2.6.8 and 6.1.1.4'
P P 0.1023 0.0942 'International Tables Vol C Tables 4.2.6.8 and 6.1.1.4'

loop_
_geom_angle_atom_site_label_1
_geom_angle_atom_site_label_2
_geom_angle_atom_site_label_3
_geom_angle
N1 Cr1 P1 95.72(4)
N1 Cr1 C8 153.46(5)
N1 Cr1 C9 161.71(6)
N1 Cr1 C10 126.58(5)
N1 Cr1 C11 108.16(5)
N1 Cr1 C12 119.79(5)
C8 Cr1 P1 91.53(4)
C8 Cr1 C9 37.48(5)
C8 Cr1 C10 61.13(5)
C8 Cr1 C11 61.58(5)
C8 Cr1 C12 37.06(5)
C9 Cr1 P1 98.60(4)
C9 Cr1 C10 36.01(5)
C9 Cr1 C11 61.12(5)
C9 Cr1 C12 61.60(5)
C10 Cr1 P1 132.47(4)
C11 Cr1 P1 153.10(4)
C11 Cr1 C10 36.38(5)
C12 Cr1 P1 119.89(4)
C12 Cr1 C10 60.61(5)
C12 Cr1 C11 36.47(5)
N2 Cr2 P2 95.11(4)
N2 Cr2 N3 93.61(5)
N2 Cr2 C34 119.48(5)
N2 Cr2 C35 90.42(5)
N2 Cr2 C36 96.75(6)
N2 Cr2 C37 131.74(6)
N2 Cr2 C38 154.28(5)
N3 Cr2 P2 98.68(4)
N3 Cr2 C34 145.25(5)
N3 Cr2 C35 142.50(6)
N3 Cr2 C36 104.33(6)
N3 Cr2 C37 87.06(6)
N3 Cr2 C38 106.76(5)
C34 Cr2 P2 89.23(4)
C34 Cr2 C35 38.33(5)
C34 Cr2 C36 64.13(5)
C34 Cr2 C37 63.62(5)
C34 Cr2 C38 38.50(5)
C35 Cr2 P2 118.08(4)
C35 Cr2 C36 38.23(5)
C35 Cr2 C37 63.29(5)
C35 Cr2 C38 63.86(5)
C36 Cr2 P2 153.31(4)
C36 Cr2 C37 37.64(6)
C36 Cr2 C38 63.52(5)
C37 Cr2 P2 132.54(4)
C38 Cr2 P2 97.10(4)
C38 Cr2 C37 37.60(5)
C1 P1 Cr1 114.63(5)
C1 P1 C14 106.14(7)
C1 P1 C17 105.00(7)
C14 P1 Cr1 110.97(5)
C14 P1 C17 104.84(8)
C17 P1 Cr1 114.42(5)
C27 P2 Cr2 117.15(5)
C27 P2 C40 101.88(7)
C27 P2 C43 101.97(7)
C40 P2 Cr2 114.02(5)
C43 P2 Cr2 117.75(6)
C43 P2 C40 101.66(8)
N2 N1 Cr1 173.52(11)
N1 N2 Cr2 172.39(11)
N4 N3 Cr2 173.33(13)
C2 C1 P1 118.03(11)
C2 C1 C6 118.41(13)
C6 C1 P1 123.42(11)
C1 C2 H2 119.1
C3 C2 C1 121.83(15)
C3 C2 H2 119.1
C2 C3 H3 120.2
C4 C3 C2 119.67(15)
C4 C3 H3 120.2
C3 C4 H4 120.2
C3 C4 C5 119.56(15)
C5 C4 H4 120.2
C4 C5 H5 118.9
C4 C5 C6 122.12(15)
C6 C5 H5 118.9
C1 C6 C7 125.79(13)
C5 C6 C1 118.37(13)
C5 C6 C7 115.76(13)
C6 C7 H7A 107.4
C6 C7 H7B 107.4
H7A C7 H7B 107.0
C8 C7 C6 119.59(12)
C8 C7 H7A 107.4
C8 C7 H7B 107.4
C7 C8 Cr1 121.47(10)
C9 C8 Cr1 72.87(8)
C9 C8 C7 128.86(13)
C12 C8 Cr1 73.47(8)
C12 C8 C7 123.02(13)
C12 C8 C9 108.07(12)
C8 C9 Cr1 69.65(8)
C8 C9 C19 126.78(13)
C10 C9 Cr1 74.03(8)
C10 C9 C8 107.75(13)
C10 C9 C19 125.38(14)
C19 C9 Cr1 124.57(10)
C9 C10 Cr1 69.95(8)
C9 C10 C11 108.22(13)
C9 C10 C25 125.56(15)
C11 C10 Cr1 70.50(8)
C11 C10 C25 126.22(15)
C25 C10 Cr1 125.82(11)
C10 C11 Cr1 73.12(8)
C10 C11 C23 125.83(15)
C12 C11 Cr1 71.44(8)
C12 C11 C10 108.11(13)
C12 C11 C23 125.92(15)
C23 C11 Cr1 124.45(11)
C8 C12 Cr1 69.47(8)
C8 C12 C21 125.78(13)
C11 C12 Cr1 72.09(8)
C11 C12 C8 107.72(13)
C11 C12 C21 126.50(13)
C21 C12 Cr1 124.56(10)
H13A C13 H13B 109.5
H13A C13 H13C 109.5
H13B C13 H13C 109.5
C14 C13 H13A 109.5
C14 C13 H13B 109.5
C14 C13 H13C 109.5
P1 C14 H14 106.8
C13 C14 P1 108.89(11)
C13 C14 H14 106.8
C15 C14 P1 115.77(12)
C15 C14 C13 111.40(15)
C15 C14 H14 106.8
C14 C15 H15A 109.5
C14 C15 H15B 109.5
C14 C15 H15C 109.5
H15A C15 H15B 109.5
H15A C15 H15C 109.5
H15B C15 H15C 109.5
H16A C16 H16B 109.5
H16A C16 H16C 109.5
H16B C16 H16C 109.5
C17 C16 H16A 109.5
C17 C16 H16B 109.5
C17 C16 H16C 109.5
P1 C17 H17 108.7
C16 C17 P1 111.36(11)
C16 C17 H17 108.7
C16 C17 C18 110.41(15)
C18 C17 P1 109.03(11)
C18 C17 H17 108.7
C17 C18 H18A 109.5
C17 C18 H18B 109.5
C17 C18 H18C 109.5
H18A C18 H18B 109.5
H18A C18 H18C 109.5
H18B C18 H18C 109.5
C9 C19 H19A 108.9
C9 C19 H19B 108.9
C9 C19 C20 113.27(13)
H19A C19 H19B 107.7
C20 C19 H19A 108.9
C20 C19 H19B 108.9
C19 C20 H20A 109.5
C19 C20 H20B 109.5
C19 C20 H20C 109.5
H20A C20 H20B 109.5
H20A C20 H20C 109.5
H20B C20 H20C 109.5
C12 C21 H21A 109.0
C12 C21 H21B 109.0
C12 C21 C22 113.06(13)
H21A C21 H21B 107.8
C22 C21 H21A 109.0
C22 C21 H21B 109.0
C21 C22 H22A 109.5
C21 C22 H22B 109.5
C21 C22 H22C 109.5
H22A C22 H22B 109.5
H22A C22 H22C 109.5
H22B C22 H22C 109.5
C11 C23 H23A 108.8
C11 C23 H23B 108.8
C11 C23 C24 113.79(14)
H23A C23 H23B 107.7
C24 C23 H23A 108.8
C24 C23 H23B 108.8
C23 C24 H24A 109.5
C23 C24 H24B 109.5
C23 C24 H24C 109.5
H24A C24 H24B 109.5
H24A C24 H24C 109.5
H24B C24 H24C 109.5
C10 C25 H25A 108.5
C10 C25 H25B 108.5
C10 C25 C26 115.24(15)
H25A C25 H25B 107.5
C26 C25 H25A 108.5
C26 C25 H25B 108.5
C25 C26 H26A 109.5
C25 C26 H26B 109.5
C25 C26 H26C 109.5
H26A C26 H26B 109.5
H26A C26 H26C 109.5
H26B C26 H26C 109.5
C28 C27 P2 120.10(12)
C28 C27 C32 117.64(14)
C32 C27 P2 122.25(11)
C27 C28 H28 118.9
C29 C28 C27 122.20(17)
C29 C28 H28 118.9
C28 C29 H29 120.1
C30 C29 C28 119.76(17)
C30 C29 H29 120.1
C29 C30 H30 120.3
C29 C30 C31 119.44(16)
C31 C30 H30 120.3
C30 C31 H31 119.1
C30 C31 C32 121.85(17)
C32 C31 H31 119.1
C27 C32 C33 124.83(13)
C31 C32 C27 119.11(15)
C31 C32 C33 116.02(14)
C32 C33 H33A 107.6
C32 C33 H33B 107.6
H33A C33 H33B 107.1
C34 C33 C32 118.77(12)
C34 C33 H33A 107.6
C34 C33 H33B 107.6
C33 C34 Cr2 126.82(10)
C35 C34 Cr2 71.45(8)
C35 C34 C33 123.94(13)
C35 C34 C38 108.12(12)
C38 C34 Cr2 72.60(8)
C38 C34 C33 127.61(13)
C34 C35 Cr2 70.22(8)
C34 C35 C36 108.17(13)
C34 C35 C47 126.01(13)
C36 C35 Cr2 71.63(8)
C36 C35 C47 125.81(13)
C47 C35 Cr2 124.59(10)
C35 C36 Cr2 70.14(8)
C35 C36 C45 125.44(15)
C37 C36 Cr2 72.02(8)
C37 C36 C35 107.67(12)
C37 C36 C45 126.88(15)
C45 C36 Cr2 122.51(11)
C36 C37 Cr2 70.34(8)
C36 C37 C38 108.84(13)
C36 C37 C49 125.96(14)
C38 C37 Cr2 70.88(8)
C38 C37 C49 125.19(14)
C49 C37 Cr2 125.38(10)
C34 C38 Cr2 68.89(7)
C34 C38 C51 126.45(13)
C37 C38 Cr2 71.52(8)
C37 C38 C34 107.17(12)
C37 C38 C51 125.70(13)
C51 C38 Cr2 132.12(10)
H39A C39 H39B 109.5
H39A C39 H39C 109.5
H39B C39 H39C 109.5
C40 C39 H39A 109.5
C40 C39 H39B 109.5
C40 C39 H39C 109.5
P2 C40 H40 106.5
C39 C40 P2 110.02(11)
C39 C40 H40 106.5
C39 C40 C41 110.16(15)
C41 C40 P2 116.69(12)
C41 C40 H40 106.5
C40 C41 H41A 109.5
C40 C41 H41B 109.5
C40 C41 H41C 109.5
H41A C41 H41B 109.5
H41A C41 H41C 109.5
H41B C41 H41C 109.5
H42A C42 H42B 109.5
H42A C42 H42C 109.5
H42B C42 H42C 109.5
C43 C42 H42A 109.5
C43 C42 H42B 109.5
C43 C42 H42C 109.5
P2 C43 H43 108.6
C42 C43 P2 110.25(12)
C42 C43 H43 108.6
C44 C43 P2 109.22(12)
C44 C43 C42 111.47(16)
C44 C43 H43 108.6
C43 C44 H44A 109.5
C43 C44 H44B 109.5
C43 C44 H44C 109.5
H44A C44 H44B 109.5
H44A C44 H44C 109.5
H44B C44 H44C 109.5
C36 C45 H45A 108.8
C36 C45 H45B 108.8
C36 C45 C46 113.73(16)
H45A C45 H45B 107.7
C46 C45 H45A 108.8
C46 C45 H45B 108.8
C45 C46 H46A 109.5
C45 C46 H46B 109.5
C45 C46 H46C 109.5
H46A C46 H46B 109.5
H46A C46 H46C 109.5
H46B C46 H46C 109.5
C35 C47 H47A 109.0
C35 C47 H47B 109.0
C35 C47 C48 113.05(13)
H47A C47 H47B 107.8
C48 C47 H47A 109.0
C48 C47 H47B 109.0
C47 C48 H48A 109.5
C47 C48 H48B 109.5
C47 C48 H48C 109.5
H48A C48 H48B 109.5
H48A C48 H48C 109.5
H48B C48 H48C 109.5
C37 C49 H49A 108.9
C37 C49 H49B 108.9
C37 C49 C50 113.23(15)
H49A C49 H49B 107.7
C50 C49 H49A 108.9
C50 C49 H49B 108.9
C49 C50 H50A 109.5
C49 C50 H50B 109.5
C49 C50 H50C 109.5
H50A C50 H50B 109.5
H50A C50 H50C 109.5
H50B C50 H50C 109.5
C38 C51 H51A 109.2
C38 C51 H51B 109.2
C38 C51 C52 111.98(13)
H51A C51 H51B 107.9
C52 C51 H51A 109.2
C52 C51 H51B 109.2
C51 C52 H52A 109.5
C51 C52 H52B 109.5
C51 C52 H52C 109.5
H52A C52 H52B 109.5
H52A C52 H52C 109.5
H52B C52 H52C 109.5

loop_
_geom_bond_atom_site_label_1
_geom_bond_atom_site_label_2
_geom_bond_distance
Cr1 P1 2.3932(4)
Cr1 N1 1.8907(12)
Cr1 C8 2.2222(14)
Cr1 C9 2.2649(14)
Cr1 C10 2.3180(15)
Cr1 C11 2.2834(15)
Cr1 C12 2.2749(14)
Cr2 P2 2.3072(4)
Cr2 N2 1.7784(12)
Cr2 N3 1.8754(13)
Cr2 C34 2.1632(13)
Cr2 C35 2.1793(14)
Cr2 C36 2.1990(15)
Cr2 C37 2.2211(14)
Cr2 C38 2.2127(14)
P1 C1 1.8452(14)
P1 C14 1.8582(16)
P1 C17 1.8598(16)
P2 C27 1.8613(15)
P2 C40 1.8733(16)
P2 C43 1.8719(16)
N1 N2 1.1841(17)
N3 N4 1.1243(18)
C1 C2 1.403(2)
C1 C6 1.414(2)
C2 H2 0.9300
C2 C3 1.388(2)
C3 H3 0.9300
C3 C4 1.377(3)
C4 H4 0.9300
C4 C5 1.385(2)
C5 H5 0.9300
C5 C6 1.401(2)
C6 C7 1.5232(19)
C7 H7A 0.9700
C7 H7B 0.9700
C7 C8 1.506(2)
C8 C9 1.442(2)
C8 C12 1.4301(19)
C9 C10 1.418(2)
C9 C19 1.509(2)
C10 C11 1.437(2)
C10 C25 1.513(2)
C11 C12 1.426(2)
C11 C23 1.512(2)
C12 C21 1.504(2)
C13 H13A 0.9600
C13 H13B 0.9600
C13 H13C 0.9600
C13 C14 1.532(2)
C14 H14 0.9800
C14 C15 1.531(2)
C15 H15A 0.9600
C15 H15B 0.9600
C15 H15C 0.9600
C16 H16A 0.9600
C16 H16B 0.9600
C16 H16C 0.9600
C16 C17 1.527(2)
C17 H17 0.9800
C17 C18 1.531(2)
C18 H18A 0.9600
C18 H18B 0.9600
C18 H18C 0.9600
C19 H19A 0.9700
C19 H19B 0.9700
C19 C20 1.520(2)
C20 H20A 0.9600
C20 H20B 0.9600
C20 H20C 0.9600
C21 H21A 0.9700
C21 H21B 0.9700
C21 C22 1.527(2)
C22 H22A 0.9600
C22 H22B 0.9600
C22 H22C 0.9600
C23 H23A 0.9700
C23 H23B 0.9700
C23 C24 1.524(2)
C24 H24A 0.9600
C24 H24B 0.9600
C24 H24C 0.9600
C25 H25A 0.9700
C25 H25B 0.9700
C25 C26 1.521(3)
C26 H26A 0.9600
C26 H26B 0.9600
C26 H26C 0.9600
C27 C28 1.406(2)
C27 C32 1.410(2)
C28 H28 0.9300
C28 C29 1.388(2)
C29 H29 0.9300
C29 C30 1.375(3)
C30 H30 0.9300
C30 C31 1.385(3)
C31 H31 0.9300
C31 C32 1.403(2)
C32 C33 1.523(2)
C33 H33A 0.9700
C33 H33B 0.9700
C33 C34 1.5058(19)
C34 C35 1.4257(19)
C34 C38 1.444(2)
C35 C36 1.434(2)
C35 C47 1.506(2)
C36 C37 1.426(2)
C36 C45 1.509(2)
C37 C38 1.429(2)
C37 C49 1.508(2)
C38 C51 1.509(2)
C39 H39A 0.9600
C39 H39B 0.9600
C39 H39C 0.9600
C39 C40 1.529(2)
C40 H40 0.9800
C40 C41 1.531(2)
C41 H41A 0.9600
C41 H41B 0.9600
C41 H41C 0.9600
C42 H42A 0.9600
C42 H42B 0.9600
C42 H42C 0.9600
C42 C43 1.533(2)
C43 H43 0.9800
C43 C44 1.526(3)
C44 H44A 0.9600
C44 H44B 0.9600
C44 H44C 0.9600
C45 H45A 0.9700
C45 H45B 0.9700
C45 C46 1.514(3)
C46 H46A 0.9600
C46 H46B 0.9600
C46 H46C 0.9600
C47 H47A 0.9700
C47 H47B 0.9700
C47 C48 1.531(2)
C48 H48A 0.9600
C48 H48B 0.9600
C48 H48C 0.9600
C49 H49A 0.9700
C49 H49B 0.9700
C49 C50 1.521(3)
C50 H50A 0.9600
C50 H50B 0.9600
C50 H50C 0.9600
C51 H51A 0.9700
C51 H51B 0.9700
C51 C52 1.528(2)
C52 H52A 0.9600
C52 H52B 0.9600
C52 H52C 0.9600
